data_4087597
loop_
_publ_author_name
'Nakae, Toyotaka'
'Hirotsu, Masakazu'
'Kinoshita, Isamu'

_publ_section_title
;
 Di- and Mononuclear Iron Complexes of N,C,S-Tridentate Ligands Containing
 an Aminopyridyl Group: Effect of the Pendant Amine Site on Catalytic
 Properties for Proton Reduction
;
_journal_issue 16
_journal_name_full Organometallics
_journal_page_first 3988
_journal_paper_doi 10.1021/acs.organomet.5b00366
_journal_volume 34
_journal_year 2015
_chemical_formula_moiety 'C22 H12 Fe2 N2 O5 S'
_chemical_formula_sum 'C22 H12 Fe2 N2 O5 S'
_chemical_formula_weight 528.10
_space_group_IT_number 14
_space_group_name_Hall '-P 2ybc'
_space_group_name_H-M_alt 'P 1 21/c 1'
_symmetry_cell_setting monoclinic
_symmetry_space_group_name_Hall '-P 2ybc'
_symmetry_space_group_name_H-M 'P 1 21/c 1'
_atom_sites_solution_hydrogens difmap
_atom_sites_solution_primary direct
_atom_sites_solution_secondary difmap
_audit_creation_method SHELXL-97
_cell_angle_alpha 90.00
_cell_angle_beta 103.214(3)
_cell_angle_gamma 90.00
_cell_formula_units_Z 4
_cell_length_a 8.9864(18)
_cell_length_b 13.923(3)
_cell_length_c 16.560(4)
_cell_measurement_reflns_used 5851
_cell_measurement_temperature 153
_cell_measurement_theta_max 27.4816
_cell_measurement_theta_min 3.1876
_cell_volume 2017.1(8)
_computing_cell_refinement 'CrystalClear (Rigaku Inc., 2008)'
_computing_data_collection 'CrystalClear (Rigaku Inc., 2008)'
_computing_data_reduction 'CrystalClear (Rigaku Inc., 2008)'
_computing_molecular_graphics 'Ortep-3 for Windows (Farrugia, 1997)'
_computing_publication_material SHELXL97
_computing_structure_refinement 'SHELXL-97 (Sheldrick, 1997)'
_computing_structure_solution 'SIR97 (Altomare <i>et al.</i>,  1999)'
_diffrn_ambient_temperature 153
_diffrn_detector_area_resol_mean 28.5714
_diffrn_measured_fraction_theta_full 0.996
_diffrn_measured_fraction_theta_max 0.996
_diffrn_measurement_details
;
scan:
	Number of images: 360
	           Slice: -110.0000 - 70.0000
	     Image width: 0.5000
	        Exp time: 10.0000
	   Rotation axis: Omega
	           Omega: 0.0000
	             Chi: 45.0000
	             Phi: 0.0000
	             XTD: 44.8907
	          2theta: -20.1161
scan:
	Number of images: 360
	           Slice: -110.0000 - 70.0000
	     Image width: 0.5000
	        Exp time: 10.0000
	   Rotation axis: Omega
	           Omega: 0.0000
	             Chi: 45.0000
	             Phi: 90.0000
	             XTD: 44.8907
	          2theta: -20.1161
;
_diffrn_measurement_device 'Saturn724+ (4x4 bin mode)'
_diffrn_measurement_device_details 'AFC11 (Right): Eulerian 3 circle'
_diffrn_measurement_device_type 'Rigaku AFC11 with Saturn 724+ CCD'
_diffrn_measurement_method \w
_diffrn_radiation_detector CCD
_diffrn_radiation_monochromator Confocal
_diffrn_radiation_source 'Rotating Anode'
_diffrn_radiation_type MoK\a
_diffrn_radiation_wavelength 0.710747
_diffrn_reflns_av_R_equivalents 0.0353
_diffrn_reflns_av_unetI/netI 0.0363
_diffrn_reflns_limit_h_max 10
_diffrn_reflns_limit_h_min -11
_diffrn_reflns_limit_k_max 14
_diffrn_reflns_limit_k_min -18
_diffrn_reflns_limit_l_max 21
_diffrn_reflns_limit_l_min -21
_diffrn_reflns_number 16345
_diffrn_reflns_reduction_process 'Lp corrections applied'
_diffrn_reflns_theta_full 27.49
_diffrn_reflns_theta_max 27.49
_diffrn_reflns_theta_min 3.19
_diffrn_source_current 24.0000
_diffrn_source_power 1.2000
_diffrn_source_voltage 50.0000
_exptl_absorpt_coefficient_mu 1.581
_exptl_absorpt_correction_T_max 0.8579
_exptl_absorpt_correction_T_min 0.7860
_exptl_absorpt_correction_type multi-scan
_exptl_absorpt_process_details 'REQAB (Rigaku, 1998)'
_exptl_crystal_colour Purple
_exptl_crystal_density_diffrn 1.739
_exptl_crystal_density_method 'not measured'
_exptl_crystal_description Platelet
_exptl_crystal_F_000 1064
_exptl_crystal_size_max 0.16
_exptl_crystal_size_mid 0.12
_exptl_crystal_size_min 0.10
_refine_diff_density_max 0.435
_refine_diff_density_min -0.294
_refine_diff_density_rms 0.076
_refine_ls_extinction_method none
_refine_ls_goodness_of_fit_ref 1.036
_refine_ls_hydrogen_treatment refall
_refine_ls_matrix_type full
_refine_ls_number_parameters 337
_refine_ls_number_reflns 4611
_refine_ls_number_restraints 0
_refine_ls_restrained_S_all 1.036
_refine_ls_R_factor_all 0.0484
_refine_ls_R_factor_gt 0.0359
_refine_ls_shift/su_max 0.001
_refine_ls_shift/su_mean 0.000
_refine_ls_structure_factor_coef Fsqd
_refine_ls_weighting_details 'calc w=1/[\s^2^(Fo^2^)+(0.0470P)^2^+0.0000P] where P=(Fo^2^+2Fc^2^)/3'
_refine_ls_weighting_scheme calc
_refine_ls_wR_factor_gt 0.0790
_refine_ls_wR_factor_ref 0.0840
_reflns_number_gt 3788
_reflns_number_total 4611
_reflns_threshold_expression >2sigma(I)
_cod_data_source_file om5b00366_si_003.cif
_cod_data_source_block Fe2-m-apyBPT_3
_cod_depositor_comments
;
The following automatic conversions were performed:

data item '_exptl_absorpt_correction_type' value 'Multi-scan' was
changed to 'multi-scan' in accordance with the
/home/saulius/struct/COD-crude-data/automatic-downloads/DataCite-retrospective/ACS/depositions/lib/dictionaries/cif_core.dic
dictionary named 'cif_core.dic' version 2.4.2 last updated on
2011-04-26.

Automatic conversion script
Id: cif_fix_values 6909 2019-04-08 15:41:33Z antanas 
;
_cod_original_sg_symbol_H-M P21/c
_cod_database_code 4087597

loop_
_symmetry_equiv_pos_as_xyz
'x, y, z'
'-x, y+1/2, -z+1/2'
'-x, -y, -z'
'x, -y-1/2, z-1/2'

loop_
_atom_site_label
_atom_site_type_symbol
_atom_site_fract_x
_atom_site_fract_y
_atom_site_fract_z
_atom_site_U_iso_or_equiv
_atom_site_adp_type
_atom_site_occupancy
_atom_site_symmetry_multiplicity
_atom_site_calc_flag
C1 C -0.1663(2) 0.49791(17) 0.59851(15) 0.0235(5) Uani 1 1 d
C2 C -0.1881(3) 0.5115(2) 0.51421(16) 0.0311(6) Uani 1 1 d
C3 C -0.2998(3) 0.4593(2) 0.45991(17) 0.0351(6) Uani 1 1 d
C4 C -0.3878(3) 0.3946(2) 0.49051(17) 0.0346(6) Uani 1 1 d
C5 C -0.3639(3) 0.38046(18) 0.57576(16) 0.0280(5) Uani 1 1 d
C6 C -0.2531(2) 0.43171(16) 0.63152(15) 0.0221(5) Uani 1 1 d
C7 C -0.0687(2) 0.40311(15) 0.77167(14) 0.0190(4) Uani 1 1 d
C8 C -0.2214(2) 0.41104(16) 0.72216(15) 0.0225(5) Uani 1 1 d
C9 C -0.3433(3) 0.36772(18) 0.75292(16) 0.0267(5) Uani 1 1 d
C10 C -0.3141(3) 0.31208(18) 0.82246(16) 0.0278(5) Uani 1 1 d
C11 C -0.1627(3) 0.29638(17) 0.86710(15) 0.0246(5) Uani 1 1 d
C12 C -0.0442(2) 0.34303(16) 0.84381(14) 0.0198(5) Uani 1 1 d
C13 C 0.1132(2) 0.33904(16) 0.89209(14) 0.0196(4) Uani 1 1 d
C14 C 0.1685(3) 0.28578(17) 0.96339(15) 0.0240(5) Uani 1 1 d
C15 C 0.3186(3) 0.29191(18) 1.00555(16) 0.0270(5) Uani 1 1 d
C16 C 0.4172(3) 0.35265(17) 0.97518(14) 0.0233(5) Uani 1 1 d
C17 C 0.3568(2) 0.40291(17) 0.90283(14) 0.0210(5) Uani 1 1 d
C18 C 0.2801(3) 0.54724(17) 0.76542(14) 0.0251(5) Uani 1 1 d
C19 C 0.1615(3) 0.38323(17) 0.68825(15) 0.0254(5) Uani 1 1 d
C20 C 0.0344(3) 0.62705(19) 0.83982(16) 0.0306(6) Uani 1 1 d
C21 C -0.1713(3) 0.52656(18) 0.88015(17) 0.0329(6) Uani 1 1 d
C22 C -0.2682(3) 0.63488(17) 0.74445(17) 0.0302(6) Uani 1 1 d
N1 N 0.2100(2) 0.39795(13) 0.86214(11) 0.0191(4) Uani 1 1 d
N2 N 0.5668(2) 0.36709(19) 1.01654(15) 0.0330(5) Uani 1 1 d
O1 O 0.3841(2) 0.59562(15) 0.76980(13) 0.0424(5) Uani 1 1 d
O2 O 0.1824(2) 0.32856(14) 0.64031(12) 0.0423(5) Uani 1 1 d
O3 O 0.1202(2) 0.68067(14) 0.87754(14) 0.0489(6) Uani 1 1 d
O4 O -0.2063(3) 0.50771(15) 0.94067(14) 0.0523(6) Uani 1 1 d
O5 O -0.3577(2) 0.69081(14) 0.71503(15) 0.0485(6) Uani 1 1 d
S1 S -0.02858(6) 0.56748(4) 0.66834(4) 0.02354(14) Uani 1 1 d
Fe1 Fe 0.11785(3) 0.46802(2) 0.757906(19) 0.01829(9) Uani 1 1 d
Fe2 Fe -0.11587(4) 0.55292(2) 0.78600(2) 0.02133(10) Uani 1 1 d
H2 H -0.134(3) 0.5556(19) 0.4952(17) 0.034(8) Uiso 1 1 d
H3 H -0.314(3) 0.4718(19) 0.405(2) 0.041(8) Uiso 1 1 d
H1N H 0.604(3) 0.326(2) 1.048(2) 0.042(9) Uiso 1 1 d
H2N H 0.625(3) 0.399(2) 0.995(2) 0.048(10) Uiso 1 1 d
H4 H -0.455(3) 0.3623(19) 0.4597(17) 0.030(7) Uiso 1 1 d
H5 H -0.422(3) 0.332(2) 0.5974(18) 0.038(7) Uiso 1 1 d
H9 H -0.439(3) 0.3777(16) 0.7230(15) 0.020(6) Uiso 1 1 d
H10 H -0.393(3) 0.2848(18) 0.8396(17) 0.034(7) Uiso 1 1 d
H11 H -0.144(3) 0.2583(17) 0.9140(16) 0.024(6) Uiso 1 1 d
H14 H 0.097(3) 0.2446(18) 0.9866(17) 0.035(7) Uiso 1 1 d
H15 H 0.357(3) 0.2582(18) 1.0580(18) 0.038(8) Uiso 1 1 d
H17 H 0.416(3) 0.4427(18) 0.8827(16) 0.025(7) Uiso 1 1 d

loop_
_atom_site_aniso_label
_atom_site_aniso_U_11
_atom_site_aniso_U_22
_atom_site_aniso_U_33
_atom_site_aniso_U_23
_atom_site_aniso_U_13
_atom_site_aniso_U_12
C1 0.0192(10) 0.0219(12) 0.0272(12) 0.0006(9) 0.0005(9) 0.0023(9)
C2 0.0289(13) 0.0345(15) 0.0287(13) 0.0061(11) 0.0039(11) 0.0035(11)
C3 0.0375(14) 0.0417(17) 0.0223(12) 0.0011(11) -0.0012(11) 0.0055(12)
C4 0.0338(14) 0.0330(16) 0.0316(14) -0.0084(11) -0.0038(12) -0.0020(12)
C5 0.0262(12) 0.0244(13) 0.0307(13) -0.0018(10) 0.0008(10) -0.0016(10)
C6 0.0191(10) 0.0187(12) 0.0269(12) -0.0009(9) 0.0018(9) 0.0024(9)
C7 0.0195(10) 0.0144(11) 0.0232(11) -0.0049(8) 0.0052(9) 0.0018(8)
C8 0.0212(11) 0.0164(12) 0.0290(12) -0.0028(9) 0.0042(9) -0.0022(9)
C9 0.0179(11) 0.0290(14) 0.0320(13) -0.0015(10) 0.0037(10) -0.0030(10)
C10 0.0212(11) 0.0278(14) 0.0364(14) -0.0001(11) 0.0107(10) -0.0071(10)
C11 0.0246(11) 0.0214(13) 0.0283(13) 0.0029(10) 0.0072(10) -0.0036(9)
C12 0.0187(10) 0.0177(11) 0.0237(11) -0.0017(9) 0.0063(9) 0.0010(8)
C13 0.0195(10) 0.0173(11) 0.0235(11) 0.0013(9) 0.0081(9) -0.0003(8)
C14 0.0229(11) 0.0223(12) 0.0269(12) 0.0054(10) 0.0061(10) 0.0003(10)
C15 0.0261(12) 0.0274(14) 0.0266(12) 0.0094(10) 0.0040(10) 0.0042(10)
C16 0.0207(10) 0.0253(13) 0.0232(11) -0.0004(9) 0.0034(9) 0.0016(9)
C17 0.0184(10) 0.0202(12) 0.0256(12) 0.0012(9) 0.0076(9) 0.0002(9)
C18 0.0239(12) 0.0283(13) 0.0219(11) 0.0074(9) 0.0028(9) 0.0000(10)
C19 0.0258(12) 0.0284(14) 0.0223(12) 0.0072(10) 0.0064(10) 0.0014(10)
C20 0.0211(11) 0.0331(15) 0.0355(14) -0.0055(11) 0.0023(10) 0.0018(10)
C21 0.0363(14) 0.0251(14) 0.0402(15) -0.0092(11) 0.0145(12) -0.0018(11)
C22 0.0207(11) 0.0246(14) 0.0436(15) -0.0037(11) 0.0036(11) -0.0026(10)
N1 0.0190(9) 0.0178(10) 0.0210(9) -0.0011(7) 0.0057(7) 0.0011(7)
N2 0.0223(11) 0.0383(14) 0.0350(13) 0.0141(11) -0.0007(9) -0.0021(10)
O1 0.0283(9) 0.0476(12) 0.0482(12) 0.0162(9) 0.0024(9) -0.0165(9)
O2 0.0648(13) 0.0348(11) 0.0317(10) -0.0028(9) 0.0200(10) 0.0072(10)
O3 0.0282(10) 0.0467(13) 0.0640(14) -0.0221(11) -0.0055(10) -0.0039(9)
O4 0.0776(16) 0.0413(12) 0.0503(13) -0.0095(10) 0.0402(12) -0.0043(11)
O5 0.0281(10) 0.0375(12) 0.0766(16) 0.0118(10) 0.0051(10) 0.0123(9)
S1 0.0210(3) 0.0221(3) 0.0251(3) 0.0051(2) 0.0004(2) -0.0020(2)
Fe1 0.01555(15) 0.01977(18) 0.01924(16) 0.00220(12) 0.00335(12) -0.00088(12)
Fe2 0.01695(16) 0.01917(19) 0.02674(18) -0.00224(13) 0.00265(13) 0.00074(12)

loop_
_atom_type_symbol
_atom_type_description
_atom_type_scat_dispersion_real
_atom_type_scat_dispersion_imag
_atom_type_scat_source
C C 0.0033 0.0016 'International Tables Vol C Tables 4.2.6.8 and 6.1.1.4'
H H 0.0000 0.0000 'International Tables Vol C Tables 4.2.6.8 and 6.1.1.4'
N N 0.0061 0.0033 'International Tables Vol C Tables 4.2.6.8 and 6.1.1.4'
O O 0.0106 0.0060 'International Tables Vol C Tables 4.2.6.8 and 6.1.1.4'
S S 0.1246 0.1234 'International Tables Vol C Tables 4.2.6.8 and 6.1.1.4'
Fe Fe 0.3463 0.8444 'International Tables Vol C Tables 4.2.6.8 and 6.1.1.4'

loop_
_geom_angle_atom_site_label_1
_geom_angle_atom_site_label_2
_geom_angle_atom_site_label_3
_geom_angle
C2 C1 C6 121.6(2)
C2 C1 S1 120.10(19)
C6 C1 S1 118.26(18)
C1 C2 C3 119.9(3)
C1 C2 H2 119.6(18)
C3 C2 H2 120.4(18)
C4 C3 C2 119.8(3)
C4 C3 H3 122.4(18)
C2 C3 H3 117.8(18)
C3 C4 C5 120.0(3)
C3 C4 H4 122.1(19)
C5 C4 H4 117.9(19)
C6 C5 C4 121.5(2)
C6 C5 H5 118.5(17)
C4 C5 H5 120.0(17)
C5 C6 C1 117.2(2)
C5 C6 C8 120.8(2)
C1 C6 C8 121.8(2)
C8 C7 C12 117.79(19)
C8 C7 Fe1 129.03(17)
C12 C7 Fe1 113.13(15)
C8 C7 Fe2 78.54(13)
C12 C7 Fe2 118.04(15)
Fe1 C7 Fe2 76.21(8)
C7 C8 C9 118.1(2)
C7 C8 C6 121.9(2)
C9 C8 C6 116.8(2)
C7 C8 Fe2 64.52(12)
C9 C8 Fe2 117.16(16)
C6 C8 Fe2 104.87(15)
C10 C9 C8 121.5(2)
C10 C9 H9 122.0(15)
C8 C9 H9 116.5(15)
C9 C10 C11 120.5(2)
C9 C10 H10 119.4(18)
C11 C10 H10 120.1(18)
C12 C11 C10 119.8(2)
C12 C11 H11 120.0(16)
C10 C11 H11 120.1(16)
C11 C12 C7 121.9(2)
C11 C12 C13 123.0(2)
C7 C12 C13 115.08(18)
N1 C13 C14 119.7(2)
N1 C13 C12 113.31(19)
C14 C13 C12 126.9(2)
C15 C14 C13 121.2(2)
C15 C14 H14 119.0(15)
C13 C14 H14 119.7(16)
C14 C15 C16 119.0(2)
C14 C15 H15 121.6(17)
C16 C15 H15 119.3(16)
N2 C16 C17 120.1(2)
N2 C16 C15 122.4(2)
C17 C16 C15 117.4(2)
N1 C17 C16 123.7(2)
N1 C17 C18 67.86(13)
C16 C17 C18 166.31(18)
N1 C17 H17 116.8(17)
C16 C17 H17 119.5(17)
C18 C17 H17 49.2(16)
O1 C18 Fe1 178.6(2)
O1 C18 C17 107.74(17)
Fe1 C18 C17 71.66(8)
O2 C19 Fe1 176.4(2)
O3 C20 Fe2 172.7(2)
O3 C20 Fe1 123.93(18)
Fe2 C20 Fe1 63.32(8)
O4 C21 Fe2 178.7(2)
O5 C22 Fe2 174.7(2)
C17 N1 C13 118.90(19)
C17 N1 Fe1 125.29(16)
C13 N1 Fe1 115.80(14)
C16 N2 H1N 116(2)
C16 N2 H2N 120(2)
H1N N2 H2N 118(3)
C1 S1 Fe1 108.21(8)
C1 S1 Fe2 100.60(8)
Fe1 S1 Fe2 68.91(2)
C19 Fe1 C18 99.05(11)
C19 Fe1 C7 95.26(10)
C18 Fe1 C7 165.60(10)
C19 Fe1 N1 97.40(9)
C18 Fe1 N1 94.02(9)
C7 Fe1 N1 82.57(9)
C19 Fe1 S1 99.63(8)
C18 Fe1 S1 90.63(7)
C7 Fe1 S1 88.47(7)
N1 Fe1 S1 161.40(5)
C19 Fe1 Fe2 138.60(8)
C18 Fe1 Fe2 112.96(8)
C7 Fe1 Fe2 55.25(6)
N1 Fe1 Fe2 105.44(5)
S1 Fe1 Fe2 56.35(2)
C19 Fe1 C20 168.18(9)
C18 Fe1 C20 77.56(9)
C7 Fe1 C20 88.70(8)
N1 Fe1 C20 94.14(8)
S1 Fe1 C20 69.29(6)
Fe2 Fe1 C20 38.43(5)
C20 Fe2 C21 90.75(12)
C20 Fe2 C22 104.45(12)
C21 Fe2 C22 97.21(12)
C20 Fe2 C7 118.29(10)
C21 Fe2 C7 89.90(10)
C22 Fe2 C7 136.58(10)
C20 Fe2 S1 90.38(9)
C21 Fe2 S1 172.35(8)
C22 Fe2 S1 89.84(9)
C7 Fe2 S1 82.90(6)
C20 Fe2 C8 154.80(10)
C21 Fe2 C8 93.21(10)
C22 Fe2 C8 99.73(10)
C7 Fe2 C8 36.94(8)
S1 Fe2 C8 82.61(6)
C20 Fe2 Fe1 78.25(8)
C21 Fe2 Fe1 118.18(9)
C22 Fe2 Fe1 144.58(9)
C7 Fe2 Fe1 48.54(6)
S1 Fe2 Fe1 54.739(18)
C8 Fe2 Fe1 77.95(6)

loop_
_geom_bond_atom_site_label_1
_geom_bond_atom_site_label_2
_geom_bond_distance
C1 C2 1.378(3)
C1 C6 1.397(3)
C1 S1 1.776(2)
C2 C3 1.389(4)
C2 H2 0.88(3)
C3 C4 1.371(4)
C3 H3 0.91(3)
C4 C5 1.393(4)
C4 H4 0.83(3)
C5 C6 1.390(3)
C5 H5 0.98(3)
C6 C8 1.491(3)
C7 C8 1.433(3)
C7 C12 1.434(3)
C7 Fe1 1.963(2)
C7 Fe2 2.152(2)
C8 C9 1.441(3)
C8 Fe2 2.337(2)
C9 C10 1.363(3)
C9 H9 0.90(2)
C10 C11 1.409(3)
C10 H10 0.90(3)
C11 C12 1.376(3)
C11 H11 0.92(3)
C12 C13 1.458(3)
C13 N1 1.368(3)
C13 C14 1.387(3)
C14 C15 1.373(3)
C14 H14 1.00(3)
C15 C16 1.399(3)
C15 H15 0.98(3)
C16 N2 1.377(3)
C16 C17 1.387(3)
C17 N1 1.339(3)
C17 C18 2.996(3)
C17 H17 0.88(3)
C18 O1 1.141(3)
C18 Fe1 1.810(2)
C19 O2 1.146(3)
C19 Fe1 1.757(3)
C20 O3 1.150(3)
C20 Fe2 1.770(2)
C20 Fe1 2.788(3)
C21 O4 1.148(3)
C21 Fe2 1.780(3)
C22 O5 1.145(3)
C22 Fe2 1.794(2)
N1 Fe1 1.9909(19)
N2 H1N 0.79(3)
N2 H2N 0.83(3)
S1 Fe1 2.2264(7)
S1 Fe2 2.2697(8)
Fe1 Fe2 2.5440(6)

loop_
_geom_torsion_atom_site_label_1
_geom_torsion_atom_site_label_2
_geom_torsion_atom_site_label_3
_geom_torsion_atom_site_label_4
_geom_torsion
C6 C1 C2 C3 0.7(4)
S1 C1 C2 C3 -177.7(2)
C1 C2 C3 C4 0.0(4)
C2 C3 C4 C5 -0.7(4)
C3 C4 C5 C6 0.8(4)
C4 C5 C6 C1 -0.1(4)
C4 C5 C6 C8 -175.7(2)
C2 C1 C6 C5 -0.6(3)
S1 C1 C6 C5 177.81(17)
C2 C1 C6 C8 174.9(2)
S1 C1 C6 C8 -6.6(3)
C12 C7 C8 C9 7.2(3)
Fe1 C7 C8 C9 -170.07(17)
Fe2 C7 C8 C9 -108.6(2)
C12 C7 C8 C6 -152.0(2)
Fe1 C7 C8 C6 30.7(3)
Fe2 C7 C8 C6 92.2(2)
C12 C7 C8 Fe2 115.81(19)
Fe1 C7 C8 Fe2 -61.48(16)
C5 C6 C8 C7 135.1(2)
C1 C6 C8 C7 -40.3(3)
C5 C6 C8 C9 -24.4(3)
C1 C6 C8 C9 160.2(2)
C5 C6 C8 Fe2 -155.93(18)
C1 C6 C8 Fe2 28.7(2)
C7 C8 C9 C10 -6.8(3)
C6 C8 C9 C10 153.4(2)
Fe2 C8 C9 C10 -80.9(3)
C8 C9 C10 C11 0.8(4)
C9 C10 C11 C12 4.7(4)
C10 C11 C12 C7 -4.1(3)
C10 C11 C12 C13 172.9(2)
C8 C7 C12 C11 -2.0(3)
Fe1 C7 C12 C11 175.73(18)
Fe2 C7 C12 C11 89.5(2)
C8 C7 C12 C13 -179.22(19)
Fe1 C7 C12 C13 -1.5(2)
Fe2 C7 C12 C13 -87.7(2)
C11 C12 C13 N1 -174.0(2)
C7 C12 C13 N1 3.2(3)
C11 C12 C13 C14 3.8(4)
C7 C12 C13 C14 -179.0(2)
N1 C13 C14 C15 0.9(4)
C12 C13 C14 C15 -176.8(2)
C13 C14 C15 C16 -0.5(4)
C14 C15 C16 N2 176.0(2)
C14 C15 C16 C17 -0.7(4)
N2 C16 C17 N1 -175.2(2)
C15 C16 C17 N1 1.5(4)
N2 C16 C17 C18 -29.7(8)
C15 C16 C17 C18 147.1(6)
N1 C17 C18 O1 173.2(2)
C16 C17 C18 O1 23.7(8)
N1 C17 C18 Fe1 -8.17(12)
C16 C17 C18 Fe1 -157.6(7)
C16 C17 N1 C13 -1.1(3)
C18 C17 N1 C13 -172.8(2)
C16 C17 N1 Fe1 -179.68(17)
C18 C17 N1 Fe1 8.64(13)
C14 C13 N1 C17 -0.1(3)
C12 C13 N1 C17 177.86(19)
C14 C13 N1 Fe1 178.56(17)
C12 C13 N1 Fe1 -3.5(2)
C2 C1 S1 Fe1 -130.08(19)
C6 C1 S1 Fe1 51.45(19)
C2 C1 S1 Fe2 158.82(19)
C6 C1 S1 Fe2 -19.66(19)
O2 C19 Fe1 C18 -128(3)
O2 C19 Fe1 C7 53(3)
O2 C19 Fe1 N1 137(3)
O2 C19 Fe1 S1 -36(3)
O2 C19 Fe1 Fe2 13(4)
O2 C19 Fe1 C20 -56(4)
O1 C18 Fe1 C19 -28(9)
C17 C18 Fe1 C19 -93.07(9)
O1 C18 Fe1 C7 146(9)
C17 C18 Fe1 C7 80.8(4)
O1 C18 Fe1 N1 70(9)
C17 C18 Fe1 N1 5.09(7)
O1 C18 Fe1 S1 -128(9)
C17 C18 Fe1 S1 167.07(5)
O1 C18 Fe1 Fe2 179(100)
C17 C18 Fe1 Fe2 113.74(6)
O1 C18 Fe1 C20 164(9)
C17 C18 Fe1 C20 98.45(8)
C8 C7 Fe1 C19 -86.1(2)
C12 C7 Fe1 C19 96.54(17)
Fe2 C7 Fe1 C19 -148.53(9)
C8 C7 Fe1 C18 100.0(4)
C12 C7 Fe1 C18 -77.4(4)
Fe2 C7 Fe1 C18 37.6(4)
C8 C7 Fe1 N1 177.1(2)
C12 C7 Fe1 N1 -0.27(15)
Fe2 C7 Fe1 N1 114.66(7)
C8 C7 Fe1 S1 13.46(19)
C12 C7 Fe1 S1 -163.93(15)
Fe2 C7 Fe1 S1 -49.00(5)
C8 C7 Fe1 Fe2 62.46(18)
C12 C7 Fe1 Fe2 -114.93(17)
C8 C7 Fe1 C20 82.8(2)
C12 C7 Fe1 C20 -94.62(16)
Fe2 C7 Fe1 C20 20.32(7)
C17 N1 Fe1 C19 86.34(19)
C13 N1 Fe1 C19 -92.24(16)
C17 N1 Fe1 C18 -13.3(2)
C13 N1 Fe1 C18 168.08(16)
C17 N1 Fe1 C7 -179.28(19)
C13 N1 Fe1 C7 2.14(16)
C17 N1 Fe1 S1 -117.4(2)
C13 N1 Fe1 S1 64.0(3)
C17 N1 Fe1 Fe2 -128.51(17)
C13 N1 Fe1 Fe2 52.92(15)
C17 N1 Fe1 C20 -91.14(18)
C13 N1 Fe1 C20 90.28(16)
C1 S1 Fe1 C19 48.60(11)
Fe2 S1 Fe1 C19 143.23(8)
C1 S1 Fe1 C18 147.90(11)
Fe2 S1 Fe1 C18 -117.48(8)
C1 S1 Fe1 C7 -46.48(10)
Fe2 S1 Fe1 C7 48.15(6)
C1 S1 Fe1 N1 -107.47(19)
Fe2 S1 Fe1 N1 -12.85(18)
C1 S1 Fe1 Fe2 -94.63(8)
C1 S1 Fe1 C20 -135.66(10)
Fe2 S1 Fe1 C20 -41.03(6)
O3 C20 Fe1 C19 -98.1(5)
Fe2 C20 Fe1 C19 82.5(5)
O3 C20 Fe1 C18 -23.5(2)
Fe2 C20 Fe1 C18 157.01(11)
O3 C20 Fe1 C7 152.1(3)
Fe2 C20 Fe1 C7 -27.32(10)
O3 C20 Fe1 N1 69.7(3)
Fe2 C20 Fe1 N1 -109.77(9)
O3 C20 Fe1 S1 -119.0(3)
Fe2 C20 Fe1 S1 61.54(7)
O3 C20 Fe1 Fe2 179.4(3)
O3 C20 Fe2 C21 -58(2)
Fe1 C20 Fe2 C21 118.67(9)
O3 C20 Fe2 C22 40(2)
Fe1 C20 Fe2 C22 -143.70(9)
O3 C20 Fe2 C7 -148(2)
Fe1 C20 Fe2 C7 28.37(9)
O3 C20 Fe2 S1 130(2)
Fe1 C20 Fe2 S1 -53.77(3)
O3 C20 Fe2 C8 -156.8(19)
Fe1 C20 Fe2 C8 19.5(2)
O3 C20 Fe2 Fe1 -176(2)
O4 C21 Fe2 C20 -117(12)
O4 C21 Fe2 C22 138(12)
O4 C21 Fe2 C7 1(12)
O4 C21 Fe2 S1 -19(12)
O4 C21 Fe2 C8 38(12)
O4 C21 Fe2 Fe1 -40(12)
O5 C22 Fe2 C20 56(3)
O5 C22 Fe2 C21 149(3)
O5 C22 Fe2 C7 -114(3)
O5 C22 Fe2 S1 -34(3)
O5 C22 Fe2 C8 -117(3)
O5 C22 Fe2 Fe1 -34(3)
C8 C7 Fe2 C20 -173.72(15)
C12 C7 Fe2 C20 70.7(2)
Fe1 C7 Fe2 C20 -38.38(13)
C8 C7 Fe2 C21 95.48(15)
C12 C7 Fe2 C21 -20.05(18)
Fe1 C7 Fe2 C21 -129.17(10)
C8 C7 Fe2 C22 -4.9(2)
C12 C7 Fe2 C22 -120.46(19)
Fe1 C7 Fe2 C22 130.42(14)
C8 C7 Fe2 S1 -87.13(13)
C12 C7 Fe2 S1 157.34(16)
Fe1 C7 Fe2 S1 48.22(5)
C12 C7 Fe2 C8 -115.5(2)
Fe1 C7 Fe2 C8 135.35(16)
C8 C7 Fe2 Fe1 -135.35(16)
C12 C7 Fe2 Fe1 109.12(18)
C1 S1 Fe2 C20 -179.14(11)
Fe1 S1 Fe2 C20 75.28(8)
C1 S1 Fe2 C21 82.4(7)
Fe1 S1 Fe2 C21 -23.2(7)
C1 S1 Fe2 C22 -74.69(11)
Fe1 S1 Fe2 C22 179.73(8)
C1 S1 Fe2 C7 62.39(10)
Fe1 S1 Fe2 C7 -43.19(6)
C1 S1 Fe2 C8 25.14(9)
Fe1 S1 Fe2 C8 -80.44(6)
C1 S1 Fe2 Fe1 105.58(8)
C7 C8 Fe2 C20 13.1(3)
C9 C8 Fe2 C20 123.1(3)
C6 C8 Fe2 C20 -105.6(3)
C7 C8 Fe2 C21 -85.56(15)
C9 C8 Fe2 C21 24.5(2)
C6 C8 Fe2 C21 155.82(16)
C7 C8 Fe2 C22 176.56(15)
C9 C8 Fe2 C22 -73.4(2)
C6 C8 Fe2 C22 57.95(17)
C9 C8 Fe2 C7 110.0(2)
C6 C8 Fe2 C7 -118.6(2)
C7 C8 Fe2 S1 88.01(13)
C9 C8 Fe2 S1 -161.99(18)
C6 C8 Fe2 S1 -30.61(13)
C7 C8 Fe2 Fe1 32.59(12)
C9 C8 Fe2 Fe1 142.59(18)
C6 C8 Fe2 Fe1 -86.03(14)
C19 Fe1 Fe2 C20 -162.12(14)
C18 Fe1 Fe2 C20 -24.47(12)
C7 Fe1 Fe2 C20 146.05(12)
N1 Fe1 Fe2 C20 76.84(11)
S1 Fe1 Fe2 C20 -98.94(9)
C19 Fe1 Fe2 C21 113.41(15)
C18 Fe1 Fe2 C21 -108.94(12)
C7 Fe1 Fe2 C21 61.58(12)
N1 Fe1 Fe2 C21 -7.63(11)
S1 Fe1 Fe2 C21 176.59(10)
C20 Fe1 Fe2 C21 -84.47(13)
C19 Fe1 Fe2 C22 -63.65(18)
C18 Fe1 Fe2 C22 74.00(16)
C7 Fe1 Fe2 C22 -115.48(16)
N1 Fe1 Fe2 C22 175.31(14)
S1 Fe1 Fe2 C22 -0.47(13)
C20 Fe1 Fe2 C22 98.47(16)
C19 Fe1 Fe2 C7 51.82(14)
C18 Fe1 Fe2 C7 -170.52(11)
N1 Fe1 Fe2 C7 -69.21(10)
S1 Fe1 Fe2 C7 115.01(8)
C20 Fe1 Fe2 C7 -146.05(12)
C19 Fe1 Fe2 S1 -63.18(12)
C18 Fe1 Fe2 S1 74.47(8)
C7 Fe1 Fe2 S1 -115.01(8)
N1 Fe1 Fe2 S1 175.78(6)
C20 Fe1 Fe2 S1 98.94(9)
C19 Fe1 Fe2 C8 26.23(13)
C18 Fe1 Fe2 C8 163.89(10)
C7 Fe1 Fe2 C8 -25.59(10)
N1 Fe1 Fe2 C8 -94.80(8)
S1 Fe1 Fe2 C8 89.42(6)
C20 Fe1 Fe2 C8 -171.64(11)
